data_4024520
loop_
_publ_author_name
'Sharad Gupta'
'Christian E. Schafmeister'

_publ_section_title
;
Synthesis of a Carboxylate Functionalized Bis-Amino Acid Monomer
;
_journal_name_full 'Journal of Organic Chemistry'
_journal_page_first 3652
_journal_page_last 3658
_journal_paper_doi 10.1021/jo802679n
_journal_volume 74
_journal_year 2009
_chemical_formula_sum 'C53 H47 N2 O8'
_chemical_formula_weight 839.93
_chemical_name_systematic
; 
 ? 
;
_space_group_IT_number 19
_symmetry_cell_setting orthorhombic
_symmetry_space_group_name_Hall 'P 2ac 2ab'
_symmetry_space_group_name_H-M 'P 21 21 21'
_atom_sites_solution_hydrogens geom
_atom_sites_solution_primary direct
_atom_sites_solution_secondary difmap
_audit_creation_method SHELXL-97
_cell_angle_alpha 90.00
_cell_angle_beta 90.00
_cell_angle_gamma 90.00
_cell_formula_units_Z 4
_cell_length_a 10.0878(4)
_cell_length_b 17.7918(7)
_cell_length_c 24.6418(10)
_cell_measurement_reflns_used 4645
_cell_measurement_temperature 150(2)
_cell_measurement_theta_max 19.82
_cell_measurement_theta_min 2.18
_cell_volume 4422.7(3)
_computing_cell_refinement 'Bruker SMART'
_computing_data_collection 'Bruker SMART'
_computing_data_reduction 'Bruker SAINT'
_computing_molecular_graphics 'Bruker SHELXTL'
_computing_publication_material 'Bruker SHELXTL'
_computing_structure_refinement 'SHELXL-97 (Sheldrick, 1997)'
_computing_structure_solution 'SHELXS-97 (Sheldrick, 1990)'
_diffrn_ambient_temperature 150(2)
_diffrn_measured_fraction_theta_full 0.999
_diffrn_measured_fraction_theta_max 0.999
_diffrn_measurement_device_type 'CCD area detector'
_diffrn_measurement_method 'phi and omega scans'
_diffrn_radiation_monochromator graphite
_diffrn_radiation_source 'fine-focus sealed tube'
_diffrn_radiation_type MoK\a
_diffrn_radiation_wavelength 0.71073
_diffrn_reflns_av_R_equivalents 0.0474
_diffrn_reflns_av_sigmaI/netI 0.0375
_diffrn_reflns_limit_h_max 11
_diffrn_reflns_limit_h_min -11
_diffrn_reflns_limit_k_max 21
_diffrn_reflns_limit_k_min -21
_diffrn_reflns_limit_l_max 29
_diffrn_reflns_limit_l_min -29
_diffrn_reflns_number 35663
_diffrn_reflns_theta_full 24.99
_diffrn_reflns_theta_max 24.99
_diffrn_reflns_theta_min 1.65
_exptl_absorpt_coefficient_mu 0.085
_exptl_absorpt_correction_T_max 0.9899
_exptl_absorpt_correction_T_min 0.9791
_exptl_absorpt_correction_type none
_exptl_crystal_density_diffrn 1.261
_exptl_crystal_density_meas 0
_exptl_crystal_density_method 'not measured'
_exptl_crystal_F_000 1772
_exptl_crystal_size_max 0.25
_exptl_crystal_size_mid 0.12
_exptl_crystal_size_min 0.12
_refine_diff_density_max 0.657
_refine_diff_density_min -0.475
_refine_diff_density_rms 0.046
_refine_ls_abs_structure_details 'Flack H D (1983), Acta Cryst. A39, 876-881'
_refine_ls_abs_structure_Flack 0.0(14)
_refine_ls_extinction_method none
_refine_ls_goodness_of_fit_ref 1.394
_refine_ls_hydrogen_treatment mixed
_refine_ls_matrix_type full
_refine_ls_number_parameters 576
_refine_ls_number_reflns 7766
_refine_ls_number_restraints 0
_refine_ls_restrained_S_all 1.394
_refine_ls_R_factor_all 0.0820
_refine_ls_R_factor_gt 0.0659
_refine_ls_shift/su_max 0.007
_refine_ls_shift/su_mean 0.000
_refine_ls_structure_factor_coef Fsqd
_refine_ls_weighting_details 'calc w=1/[\s^2^(Fo^2^)+(0.0780P)^2^+0.0000P] where P=(Fo^2^+2Fc^2^)/3'
_refine_ls_weighting_scheme calc
_refine_ls_wR_factor_gt 0.1675
_refine_ls_wR_factor_ref 0.1758
_reflns_number_gt 6340
_reflns_number_total 7766
_reflns_threshold_expression >2sigma(I)
_cod_data_source_file jo802679n_si_002.cif
_cod_data_source_block cs312s
_cod_depositor_comments
;
The following automatic conversions were performed:
'_symmetry_cell_setting' value 'Orthorhombic' changed to 'orthorhombic'
according to '/home/saulius/struct/CIF-dictionaries/cif_core.dic'
dictionary named 'cif_core.dic' version 2.4.1 from 2010-06-29.

Automatic conversion script
Id: cif_fix_enum 1527 2010-12-29 10:47:43Z saulius 
;
_cod_original_sg_symbol_H-M P2(1)2(1)2(1)
_cod_database_code 4024520

loop_
_symmetry_equiv_pos_as_xyz
'x, y, z'
'-x+1/2, -y, z+1/2'
'-x, y+1/2, -z+1/2'
'x+1/2, -y+1/2, -z'

loop_
_atom_site_label
_atom_site_type_symbol
_atom_site_fract_x
_atom_site_fract_y
_atom_site_fract_z
_atom_site_U_iso_or_equiv
_atom_site_adp_type
_atom_site_occupancy
_atom_site_symmetry_multiplicity
_atom_site_calc_flag
_atom_site_refinement_flags
_atom_site_disorder_assembly
_atom_site_disorder_group
C1 C 0.6210(3) 0.33546(19) 0.25666(13) 0.0339(8) Uani 1 1 d . . .
H1A H 0.6886 0.2943 0.2566 0.041 Uiso 1 1 calc R . .
C2 C 0.5261(3) 0.3264(2) 0.20704(13) 0.0364(8) Uani 1 1 d . . .
H2A H 0.5513 0.2784 0.1885 0.044 Uiso 1 1 calc R . .
C3 C 0.3857(3) 0.3139(2) 0.23190(16) 0.0431(9) Uani 1 1 d . . .
C4 C 0.4234(3) 0.2815(2) 0.28773(15) 0.0443(9) Uani 1 1 d . . .
H4A H 0.3485 0.2854 0.3135 0.053 Uiso 1 1 calc R . .
H4B H 0.4503 0.2282 0.2847 0.053 Uiso 1 1 calc R . .
C5 C 0.6056(4) 0.3035(2) 0.35579(15) 0.0447(9) Uani 1 1 d . . .
C6 C 0.6672(3) 0.2242(2) 0.34936(13) 0.0392(8) Uani 1 1 d . . .
C7 C 0.6073(4) 0.1555(2) 0.34762(15) 0.0442(9) Uani 1 1 d . . .
H7A H 0.5136 0.1514 0.3496 0.053 Uiso 1 1 calc R . .
C8 C 0.6861(4) 0.0910(2) 0.34287(17) 0.0551(10) Uani 1 1 d . . .
H8A H 0.6451 0.0430 0.3413 0.066 Uiso 1 1 calc R . .
C9 C 0.8222(4) 0.0963(3) 0.34048(17) 0.0593(11) Uani 1 1 d . . .
H9A H 0.8746 0.0521 0.3372 0.071 Uiso 1 1 calc R . .
C10 C 0.8819(4) 0.1655(3) 0.34283(15) 0.0555(11) Uani 1 1 d . . .
H10A H 0.9757 0.1693 0.3412 0.067 Uiso 1 1 calc R . .
C11 C 0.8057(3) 0.2296(2) 0.34763(13) 0.0427(9) Uani 1 1 d . . .
C12 C 0.8427(4) 0.3080(2) 0.35642(15) 0.0502(10) Uani 1 1 d . . .
C13 C 0.9684(5) 0.3415(3) 0.35852(17) 0.0735(14) Uani 1 1 d . . .
H13A H 1.0459 0.3124 0.3523 0.088 Uiso 1 1 calc R . .
C14 C 0.9778(7) 0.4163(4) 0.3697(2) 0.0925(19) Uani 1 1 d . . .
H14A H 1.0624 0.4396 0.3706 0.111 Uiso 1 1 calc R . .
C15 C 0.8645(8) 0.4588(3) 0.37979(19) 0.0886(19) Uani 1 1 d . . .
H15A H 0.8734 0.5105 0.3888 0.106 Uiso 1 1 calc R . .
C16 C 0.7383(6) 0.4270(3) 0.37691(16) 0.0655(13) Uani 1 1 d . . .
H16A H 0.6611 0.4560 0.3838 0.079 Uiso 1 1 calc R . .
C17 C 0.7295(4) 0.3516(2) 0.36372(14) 0.0476(10) Uani 1 1 d . . .
C18 C 0.4243(6) 0.3683(3) 0.4083(2) 0.098(2) Uani 1 1 d . . .
H18A H 0.4109 0.4000 0.3778 0.118 Uiso 1 1 calc R . .
C19 C 0.3531(7) 0.3815(4) 0.4555(2) 0.122(3) Uani 1 1 d . . .
H19A H 0.2961 0.4239 0.4578 0.146 Uiso 1 1 calc R . .
C20 C 0.3649(6) 0.3335(4) 0.4988(2) 0.0950(19) Uani 1 1 d . . .
H20A H 0.3135 0.3410 0.5307 0.114 Uiso 1 1 calc R . .
C21 C 0.4521(6) 0.2745(3) 0.49537(18) 0.0786(15) Uani 1 1 d . . .
H21A H 0.4608 0.2409 0.5251 0.094 Uiso 1 1 calc R . .
C22 C 0.5277(5) 0.2634(3) 0.44909(17) 0.0608(11) Uani 1 1 d . . .
H22A H 0.5898 0.2233 0.4478 0.073 Uiso 1 1 calc R . .
C23 C 0.5135(4) 0.3104(2) 0.40480(16) 0.0531(10) Uani 1 1 d . . .
C24 C 0.6896(3) 0.4114(2) 0.25520(13) 0.0378(8) Uani 1 1 d . . .
C25 C 0.8855(4) 0.4745(2) 0.22701(17) 0.0554(11) Uani 1 1 d . . .
H25A H 0.9816 0.4631 0.2267 0.067 Uiso 1 1 calc R . .
H25B H 0.8679 0.5086 0.2580 0.067 Uiso 1 1 calc R . .
C26 C 0.8830(5) 0.4821(2) 0.12621(18) 0.0586(11) Uani 1 1 d . . .
H26A H 0.9256 0.4344 0.1254 0.070 Uiso 1 1 calc R . .
C27 C 0.8558(6) 0.5192(3) 0.0782(2) 0.0796(15) Uani 1 1 d . . .
H27A H 0.8777 0.4959 0.0447 0.096 Uiso 1 1 calc R . .
C28 C 0.7977(5) 0.5892(3) 0.0781(2) 0.0727(14) Uani 1 1 d . . .
H28A H 0.7821 0.6152 0.0451 0.087 Uiso 1 1 calc R . .
C29 C 0.7633(4) 0.6200(3) 0.1264(2) 0.0679(13) Uani 1 1 d . . .
H29A H 0.7224 0.6681 0.1271 0.082 Uiso 1 1 calc R . .
C30 C 0.7868(4) 0.5825(3) 0.1749(2) 0.0589(11) Uani 1 1 d . . .
H30A H 0.7598 0.6045 0.2082 0.071 Uiso 1 1 calc R . .
C31 C 0.8489(4) 0.5136(2) 0.17501(17) 0.0471(10) Uani 1 1 d . . .
C32 C 0.5402(3) 0.3887(2) 0.16532(14) 0.0420(9) Uani 1 1 d . . .
H32A H 0.5117 0.4364 0.1824 0.050 Uiso 1 1 calc R . .
H32B H 0.6354 0.3939 0.1563 0.050 Uiso 1 1 calc R . .
C33 C 0.4644(3) 0.3794(2) 0.11312(15) 0.0408(8) Uani 1 1 d . . .
C34 C 0.4135(4) 0.4524(2) 0.03083(15) 0.0479(9) Uani 1 1 d . . .
C35 C 0.4732(5) 0.3982(2) -0.00907(17) 0.0671(13) Uani 1 1 d . . .
H35A H 0.5692 0.4062 -0.0110 0.101 Uiso 1 1 calc R . .
H35B H 0.4341 0.4065 -0.0450 0.101 Uiso 1 1 calc R . .
H35C H 0.4552 0.3466 0.0027 0.101 Uiso 1 1 calc R . .
C36 C 0.4530(4) 0.5329(2) 0.01724(16) 0.0538(10) Uani 1 1 d . . .
H36A H 0.5496 0.5362 0.0140 0.081 Uiso 1 1 calc R . .
H36B H 0.4227 0.5666 0.0462 0.081 Uiso 1 1 calc R . .
H36C H 0.4120 0.5477 -0.0172 0.081 Uiso 1 1 calc R . .
C37 C 0.2649(4) 0.4440(3) 0.0358(2) 0.0776(15) Uani 1 1 d . . .
H37A H 0.2431 0.3917 0.0445 0.116 Uiso 1 1 calc R . .
H37B H 0.2228 0.4580 0.0014 0.116 Uiso 1 1 calc R . .
H37C H 0.2322 0.4769 0.0648 0.116 Uiso 1 1 calc R . .
C38 C 0.3087(4) 0.3878(2) 0.23594(18) 0.0517(10) Uani 1 1 d . . .
C39 C 0.1906(4) 0.2381(3) 0.2136(2) 0.0713(16) Uani 1 1 d . . .
C40 C -0.0018(6) 0.1741(6) 0.1806(4) 0.197(6) Uani 1 1 d . . .
H40A H -0.0165 0.1298 0.2012 0.236 Uiso 1 1 calc R . .
C41 C -0.0956(5) 0.2091(5) 0.1612(3) 0.123(3) Uani 1 1 d . . .
H41A H -0.1038 0.2516 0.1875 0.147 Uiso 1 1 calc R . .
C42 C -0.1019(4) 0.2506(3) 0.10749(17) 0.0574(11) Uani 1 1 d . . .
C43 C -0.0072(4) 0.2948(3) 0.08236(17) 0.0598(11) Uani 1 1 d . . .
H43A H 0.0776 0.3016 0.0984 0.072 Uiso 1 1 calc R . .
C44 C -0.0381(4) 0.3285(2) 0.03394(15) 0.0495(9) Uani 1 1 d . . .
H44A H 0.0262 0.3588 0.0161 0.059 Uiso 1 1 calc R . .
C45 C -0.1608(4) 0.3190(2) 0.01098(16) 0.0498(10) Uani 1 1 d . . .
H45A H -0.1810 0.3437 -0.0222 0.060 Uiso 1 1 calc R . .
C46 C -0.2558(4) 0.2740(2) 0.03531(15) 0.0488(9) Uani 1 1 d . . .
H46A H -0.3399 0.2669 0.0188 0.059 Uiso 1 1 calc R . .
C47 C -0.2260(3) 0.2400(2) 0.08386(14) 0.0387(8) Uani 1 1 d . . .
C48 C -0.3058(3) 0.1910(2) 0.11838(15) 0.0401(8) Uani 1 1 d . . .
C49 C -0.4347(4) 0.1647(2) 0.11255(15) 0.0463(9) Uani 1 1 d . . .
H49A H -0.4854 0.1774 0.0814 0.056 Uiso 1 1 calc R . .
C50 C -0.4879(4) 0.1198(2) 0.15288(17) 0.0522(10) Uani 1 1 d . . .
H50A H -0.5750 0.1003 0.1489 0.063 Uiso 1 1 calc R . .
C51 C -0.4155(4) 0.1033(3) 0.1987(2) 0.0678(13) Uani 1 1 d . . .
H51A H -0.4537 0.0730 0.2263 0.081 Uiso 1 1 calc R . .
C52 C -0.2875(4) 0.1302(4) 0.2049(2) 0.096(2) Uani 1 1 d . . .
H52A H -0.2377 0.1184 0.2365 0.115 Uiso 1 1 calc R . .
C53 C -0.2335(4) 0.1742(3) 0.1648(2) 0.0755(15) Uani 1 1 d . . .
N1 N 0.5355(3) 0.32875(16) 0.30526(11) 0.0399(7) Uani 1 1 d . . .
N2 N 0.3122(3) 0.26042(19) 0.19959(18) 0.0517(9) Uani 1 1 d . . .
H2N H 0.322(4) 0.270(2) 0.1690(18) 0.042(12) Uiso 1 1 d . . .
O1 O 0.8110(2) 0.40471(14) 0.23454(10) 0.0449(6) Uani 1 1 d . . .
O2 O 0.6392(3) 0.47049(15) 0.26873(10) 0.0472(6) Uani 1 1 d . . .
O3 O 0.4069(3) 0.32335(15) 0.09853(11) 0.0521(7) Uani 1 1 d . . .
O4 O 0.4754(2) 0.44268(13) 0.08467(10) 0.0442(6) Uani 1 1 d . . .
O5 O 0.2203(3) 0.40403(18) 0.20552(13) 0.0675(9) Uani 1 1 d . . .
O6 O 0.1422(3) 0.2456(2) 0.25799(17) 0.0906(13) Uani 1 1 d . . .
O7 O 0.1318(3) 0.2016(2) 0.17151(16) 0.0984(14) Uani 1 1 d . . .
O8 O 0.3468(4) 0.43478(19) 0.27454(17) 0.0662(10) Uani 1 1 d . . .
H8O H 0.397(6) 0.424(3) 0.292(2) 0.069(19) Uiso 1 1 d . . .

loop_
_atom_site_aniso_label
_atom_site_aniso_U_11
_atom_site_aniso_U_22
_atom_site_aniso_U_33
_atom_site_aniso_U_23
_atom_site_aniso_U_13
_atom_site_aniso_U_12
C1 0.0290(17) 0.0350(18) 0.0376(19) 0.0069(14) 0.0060(14) 0.0046(14)
C2 0.0251(16) 0.048(2) 0.0359(18) 0.0062(15) -0.0002(14) -0.0011(15)
C3 0.0284(18) 0.049(2) 0.052(2) 0.0166(18) 0.0022(16) 0.0033(16)
C4 0.0269(17) 0.052(2) 0.055(2) 0.0174(18) 0.0111(16) 0.0056(17)
C5 0.040(2) 0.059(2) 0.035(2) 0.0074(17) 0.0083(16) 0.0070(17)
C6 0.0347(19) 0.055(2) 0.0279(17) 0.0081(16) 0.0050(14) 0.0050(17)
C7 0.040(2) 0.049(2) 0.044(2) 0.0113(17) 0.0020(16) 0.0082(17)
C8 0.059(3) 0.053(2) 0.054(2) 0.010(2) -0.002(2) 0.011(2)
C9 0.058(3) 0.068(3) 0.052(2) 0.000(2) 0.003(2) 0.028(2)
C10 0.033(2) 0.096(3) 0.037(2) -0.001(2) -0.0020(16) 0.021(2)
C11 0.0314(18) 0.071(3) 0.0260(17) 0.0006(17) 0.0020(14) 0.0043(18)
C12 0.043(2) 0.075(3) 0.0323(19) 0.0000(18) -0.0064(16) -0.004(2)
C13 0.062(3) 0.115(4) 0.044(2) 0.009(3) -0.019(2) -0.026(3)
C14 0.092(4) 0.119(5) 0.066(3) 0.005(3) -0.033(3) -0.047(4)
C15 0.144(6) 0.075(3) 0.047(3) 0.000(2) -0.026(3) -0.044(4)
C16 0.103(4) 0.058(3) 0.035(2) -0.0077(19) -0.004(2) -0.007(3)
C17 0.063(3) 0.053(2) 0.0262(18) -0.0024(16) 0.0004(17) 0.001(2)
C18 0.119(5) 0.114(4) 0.062(3) 0.020(3) 0.039(3) 0.063(4)
C19 0.132(5) 0.165(6) 0.069(4) 0.009(4) 0.047(4) 0.086(5)
C20 0.082(4) 0.143(5) 0.060(3) -0.004(3) 0.033(3) 0.026(4)
C21 0.092(4) 0.103(4) 0.041(2) 0.016(2) 0.021(3) 0.008(3)
C22 0.069(3) 0.065(3) 0.048(2) 0.006(2) 0.016(2) 0.014(2)
C23 0.049(2) 0.069(3) 0.042(2) 0.006(2) 0.0091(18) 0.016(2)
C24 0.0360(19) 0.046(2) 0.0312(18) 0.0020(16) -0.0004(15) 0.0010(17)
C25 0.041(2) 0.069(3) 0.056(3) 0.004(2) 0.0015(19) -0.020(2)
C26 0.069(3) 0.051(2) 0.055(3) -0.005(2) 0.007(2) -0.004(2)
C27 0.103(4) 0.080(3) 0.056(3) 0.001(3) 0.006(3) -0.017(3)
C28 0.064(3) 0.074(3) 0.080(4) 0.021(3) -0.009(3) -0.019(3)
C29 0.035(2) 0.058(3) 0.110(4) 0.009(3) 0.009(2) -0.009(2)
C30 0.042(2) 0.065(3) 0.071(3) -0.008(2) 0.014(2) -0.010(2)
C31 0.0312(19) 0.051(2) 0.059(3) -0.0047(19) 0.0073(18) -0.0159(17)
C32 0.0355(19) 0.051(2) 0.039(2) 0.0093(16) -0.0010(16) -0.0068(17)
C33 0.0330(19) 0.047(2) 0.042(2) 0.0029(17) -0.0011(16) -0.0023(17)
C34 0.048(2) 0.057(2) 0.039(2) 0.0078(18) -0.0139(17) -0.0095(19)
C35 0.095(4) 0.060(3) 0.047(2) -0.002(2) -0.017(2) -0.004(3)
C36 0.062(3) 0.054(2) 0.045(2) 0.0079(18) -0.003(2) -0.001(2)
C37 0.052(3) 0.101(4) 0.080(3) 0.040(3) -0.024(3) -0.016(3)
C38 0.034(2) 0.061(3) 0.060(3) 0.016(2) 0.008(2) 0.0068(19)
C39 0.032(2) 0.091(3) 0.091(4) 0.071(3) -0.010(2) -0.013(2)
C40 0.067(4) 0.306(11) 0.217(9) 0.213(9) -0.086(5) -0.114(6)
C41 0.031(2) 0.220(7) 0.117(5) 0.118(5) -0.023(3) -0.037(3)
C42 0.034(2) 0.084(3) 0.054(2) 0.022(2) 0.0027(18) -0.005(2)
C43 0.032(2) 0.096(3) 0.051(2) 0.021(2) -0.0038(18) -0.007(2)
C44 0.041(2) 0.063(3) 0.045(2) 0.0068(18) 0.0085(18) -0.0042(19)
C45 0.047(2) 0.059(2) 0.043(2) 0.0114(18) -0.0034(18) -0.008(2)
C46 0.041(2) 0.064(3) 0.041(2) 0.0046(18) -0.0078(17) -0.0030(19)
C47 0.0317(18) 0.048(2) 0.0363(19) -0.0059(16) 0.0027(15) 0.0039(15)
C48 0.0307(18) 0.047(2) 0.043(2) -0.0018(16) 0.0011(16) 0.0006(16)
C49 0.041(2) 0.058(2) 0.041(2) -0.0097(18) -0.0018(17) -0.0090(18)
C50 0.039(2) 0.059(2) 0.059(3) -0.010(2) 0.0066(19) -0.0140(18)
C51 0.045(2) 0.080(3) 0.078(3) 0.032(3) 0.008(2) -0.010(2)
C52 0.039(2) 0.157(6) 0.092(4) 0.082(4) -0.007(2) -0.016(3)
C53 0.033(2) 0.124(4) 0.070(3) 0.045(3) -0.003(2) -0.013(2)
N1 0.0348(16) 0.0461(17) 0.0388(16) 0.0100(13) 0.0086(13) 0.0044(13)
N2 0.0330(18) 0.057(2) 0.065(2) 0.0261(19) -0.0064(17) -0.0052(15)
O1 0.0271(12) 0.0612(16) 0.0465(15) 0.0017(12) 0.0033(11) -0.0017(12)
O2 0.0469(15) 0.0489(16) 0.0457(15) 0.0034(12) 0.0054(12) 0.0001(13)
O3 0.0561(16) 0.0469(15) 0.0534(16) 0.0094(12) -0.0164(13) -0.0123(13)
O4 0.0470(14) 0.0472(14) 0.0383(13) 0.0144(11) -0.0079(12) -0.0106(11)
O5 0.0456(16) 0.075(2) 0.082(2) 0.0297(17) 0.0011(16) 0.0192(15)
O6 0.0312(15) 0.139(3) 0.101(3) 0.076(2) -0.0015(18) -0.0065(17)
O7 0.0500(19) 0.131(3) 0.114(3) 0.079(2) -0.048(2) -0.051(2)
O8 0.0507(19) 0.065(2) 0.083(3) 0.0103(19) 0.0032(19) 0.0251(17)

loop_
_atom_type_symbol
_atom_type_description
_atom_type_scat_dispersion_real
_atom_type_scat_dispersion_imag
_atom_type_scat_source
C C 0.0033 0.0016 'International Tables Vol C Tables 4.2.6.8 and 6.1.1.4'
H H 0.0000 0.0000 'International Tables Vol C Tables 4.2.6.8 and 6.1.1.4'
N N 0.0061 0.0033 'International Tables Vol C Tables 4.2.6.8 and 6.1.1.4'
O O 0.0106 0.0060 'International Tables Vol C Tables 4.2.6.8 and 6.1.1.4'

loop_
_geom_angle_atom_site_label_1
_geom_angle_atom_site_label_2
_geom_angle_atom_site_label_3
_geom_angle
_geom_angle_site_symmetry_1
_geom_angle_site_symmetry_3
_geom_angle_publ_flag
N1 C1 C24 110.9(3) . . ?
N1 C1 C2 105.5(2) . . ?
C24 C1 C2 110.7(3) . . ?
N1 C1 H1A 109.9 . . ?
C24 C1 H1A 109.9 . . ?
C2 C1 H1A 109.9 . . ?
C32 C2 C3 117.0(3) . . ?
C32 C2 C1 113.4(3) . . ?
C3 C2 C1 105.3(3) . . ?
C32 C2 H2A 106.9 . . ?
C3 C2 H2A 106.9 . . ?
C1 C2 H2A 106.9 . . ?
N2 C3 C38 109.9(3) . . ?
N2 C3 C4 111.9(3) . . ?
C38 C3 C4 112.9(3) . . ?
N2 C3 C2 110.1(3) . . ?
C38 C3 C2 111.4(3) . . ?
C4 C3 C2 100.4(3) . . ?
N1 C4 C3 103.8(3) . . ?
N1 C4 H4A 111.0 . . ?
C3 C4 H4A 111.0 . . ?
N1 C4 H4B 111.0 . . ?
C3 C4 H4B 111.0 . . ?
H4A C4 H4B 109.0 . . ?
N1 C5 C17 108.9(3) . . ?
N1 C5 C23 110.2(3) . . ?
C17 C5 C23 110.6(3) . . ?
N1 C5 C6 112.1(3) . . ?
C17 C5 C6 101.2(3) . . ?
C23 C5 C6 113.4(3) . . ?
C7 C6 C11 120.1(3) . . ?
C7 C6 C5 129.9(3) . . ?
C11 C6 C5 109.9(3) . . ?
C6 C7 C8 119.1(4) . . ?
C6 C7 H7A 120.5 . . ?
C8 C7 H7A 120.5 . . ?
C9 C8 C7 120.9(4) . . ?
C9 C8 H8A 119.5 . . ?
C7 C8 H8A 119.5 . . ?
C10 C9 C8 119.8(4) . . ?
C10 C9 H9A 120.1 . . ?
C8 C9 H9A 120.1 . . ?
C9 C10 C11 120.1(4) . . ?
C9 C10 H10A 120.0 . . ?
C11 C10 H10A 120.0 . . ?
C10 C11 C6 120.1(4) . . ?
C10 C11 C12 131.3(4) . . ?
C6 C11 C12 108.4(3) . . ?
C17 C12 C13 120.0(4) . . ?
C17 C12 C11 110.0(3) . . ?
C13 C12 C11 129.9(4) . . ?
C14 C13 C12 119.0(6) . . ?
C14 C13 H13A 120.5 . . ?
C12 C13 H13A 120.5 . . ?
C13 C14 C15 120.7(5) . . ?
C13 C14 H14A 119.7 . . ?
C15 C14 H14A 119.7 . . ?
C14 C15 C16 121.3(5) . . ?
C14 C15 H15A 119.4 . . ?
C16 C15 H15A 119.4 . . ?
C17 C16 C15 117.6(5) . . ?
C17 C16 H16A 121.2 . . ?
C15 C16 H16A 121.2 . . ?
C16 C17 C12 121.2(4) . . ?
C16 C17 C5 128.8(4) . . ?
C12 C17 C5 110.0(3) . . ?
C23 C18 C19 121.4(5) . . ?
C23 C18 H18A 119.3 . . ?
C19 C18 H18A 119.3 . . ?
C20 C19 C18 120.1(5) . . ?
C20 C19 H19A 119.9 . . ?
C18 C19 H19A 119.9 . . ?
C21 C20 C19 118.9(4) . . ?
C21 C20 H20A 120.6 . . ?
C19 C20 H20A 120.6 . . ?
C20 C21 C22 120.9(4) . . ?
C20 C21 H21A 119.6 . . ?
C22 C21 H21A 119.6 . . ?
C23 C22 C21 120.4(4) . . ?
C23 C22 H22A 119.8 . . ?
C21 C22 H22A 119.8 . . ?
C18 C23 C22 118.2(4) . . ?
C18 C23 C5 120.6(4) . . ?
C22 C23 C5 120.8(3) . . ?
O2 C24 O1 124.5(3) . . ?
O2 C24 C1 125.0(3) . . ?
O1 C24 C1 110.4(3) . . ?
O1 C25 C31 111.9(3) . . ?
O1 C25 H25A 109.2 . . ?
C31 C25 H25A 109.2 . . ?
O1 C25 H25B 109.2 . . ?
C31 C25 H25B 109.2 . . ?
H25A C25 H25B 107.9 . . ?
C31 C26 C27 120.4(4) . . ?
C31 C26 H26A 119.8 . . ?
C27 C26 H26A 119.8 . . ?
C28 C27 C26 121.2(5) . . ?
C28 C27 H27A 119.4 . . ?
C26 C27 H27A 119.4 . . ?
C29 C28 C27 118.3(5) . . ?
C29 C28 H28A 120.8 . . ?
C27 C28 H28A 120.8 . . ?
C28 C29 C30 121.1(4) . . ?
C28 C29 H29A 119.5 . . ?
C30 C29 H29A 119.5 . . ?
C31 C30 C29 120.5(4) . . ?
C31 C30 H30A 119.7 . . ?
C29 C30 H30A 119.7 . . ?
C26 C31 C30 118.5(4) . . ?
C26 C31 C25 119.8(4) . . ?
C30 C31 C25 121.7(4) . . ?
C33 C32 C2 116.8(3) . . ?
C33 C32 H32A 108.1 . . ?
C2 C32 H32A 108.1 . . ?
C33 C32 H32B 108.1 . . ?
C2 C32 H32B 108.1 . . ?
H32A C32 H32B 107.3 . . ?
O3 C33 O4 125.6(3) . . ?
O3 C33 C32 126.0(3) . . ?
O4 C33 C32 108.3(3) . . ?
O4 C34 C35 110.1(3) . . ?
O4 C34 C37 109.5(3) . . ?
C35 C34 C37 112.8(4) . . ?
O4 C34 C36 101.4(3) . . ?
C35 C34 C36 110.8(3) . . ?
C37 C34 C36 111.7(4) . . ?
C34 C35 H35A 109.5 . . ?
C34 C35 H35B 109.5 . . ?
H35A C35 H35B 109.5 . . ?
C34 C35 H35C 109.5 . . ?
H35A C35 H35C 109.5 . . ?
H35B C35 H35C 109.5 . . ?
C34 C36 H36A 109.5 . . ?
C34 C36 H36B 109.5 . . ?
H36A C36 H36B 109.5 . . ?
C34 C36 H36C 109.5 . . ?
H36A C36 H36C 109.5 . . ?
H36B C36 H36C 109.5 . . ?
C34 C37 H37A 109.5 . . ?
C34 C37 H37B 109.5 . . ?
H37A C37 H37B 109.5 . . ?
C34 C37 H37C 109.5 . . ?
H37A C37 H37C 109.5 . . ?
H37B C37 H37C 109.5 . . ?
O5 C38 O8 120.8(4) . . ?
O5 C38 C3 122.9(4) . . ?
O8 C38 C3 116.3(4) . . ?
O6 C39 N2 125.1(5) . . ?
O6 C39 O7 124.6(4) . . ?
N2 C39 O7 110.2(5) . . ?
C41 C40 O7 119.0(5) . . ?
C41 C40 H40A 120.5 . . ?
O7 C40 H40A 120.5 . . ?
C40 C41 C42 128.1(6) . . ?
C40 C41 C53 118.3(5) . . ?
C42 C41 C53 102.2(4) . . ?
C40 C41 H41A 101.2 . . ?
C42 C41 H41A 101.2 . . ?
C53 C41 H41A 101.2 . . ?
C43 C42 C47 120.7(4) . . ?
C43 C42 C41 129.7(4) . . ?
C47 C42 C41 109.7(3) . . ?
C44 C43 C42 118.8(4) . . ?
C44 C43 H43A 120.6 . . ?
C42 C43 H43A 120.6 . . ?
C43 C44 C45 120.6(4) . . ?
C43 C44 H44A 119.7 . . ?
C45 C44 H44A 119.7 . . ?
C44 C45 C46 121.2(4) . . ?
C44 C45 H45A 119.4 . . ?
C46 C45 H45A 119.4 . . ?
C47 C46 C45 118.7(3) . . ?
C47 C46 H46A 120.7 . . ?
C45 C46 H46A 120.7 . . ?
C46 C47 C42 120.1(3) . . ?
C46 C47 C48 130.5(3) . . ?
C42 C47 C48 109.5(3) . . ?
C49 C48 C53 120.3(3) . . ?
C49 C48 C47 131.1(3) . . ?
C53 C48 C47 108.5(3) . . ?
C48 C49 C50 118.9(4) . . ?
C48 C49 H49A 120.6 . . ?
C50 C49 H49A 120.6 . . ?
C51 C50 C49 120.4(4) . . ?
C51 C50 H50A 119.8 . . ?
C49 C50 H50A 119.8 . . ?
C50 C51 C52 120.8(4) . . ?
C50 C51 H51A 119.6 . . ?
C52 C51 H51A 119.6 . . ?
C53 C52 C51 119.1(4) . . ?
C53 C52 H52A 120.4 . . ?
C51 C52 H52A 120.4 . . ?
C52 C53 C48 120.4(4) . . ?
C52 C53 C41 129.4(4) . . ?
C48 C53 C41 110.1(4) . . ?
C4 N1 C1 104.8(3) . . ?
C4 N1 C5 115.7(3) . . ?
C1 N1 C5 114.9(3) . . ?
C39 N2 C3 121.6(5) . . ?
C39 N2 H2N 116(3) . . ?
C3 N2 H2N 108(3) . . ?
C24 O1 C25 116.5(3) . . ?
C33 O4 C34 122.5(3) . . ?
C39 O7 C40 116.6(6) . . ?
C38 O8 H8O 119(5) . . ?

loop_
_geom_bond_atom_site_label_1
_geom_bond_atom_site_label_2
_geom_bond_distance
_geom_bond_site_symmetry_2
_geom_bond_publ_flag
C1 N1 1.481(4) . ?
C1 C24 1.518(5) . ?
C1 C2 1.562(5) . ?
C1 H1A 1.0000 . ?
C2 C32 1.520(5) . ?
C2 C3 1.559(5) . ?
C2 H2A 1.0000 . ?
C3 N2 1.446(5) . ?
C3 C38 1.530(6) . ?
C3 C4 1.539(5) . ?
C4 N1 1.473(5) . ?
C4 H4A 0.9900 . ?
C4 H4B 0.9900 . ?
C5 N1 1.501(5) . ?
C5 C17 1.528(6) . ?
C5 C23 1.529(5) . ?
C5 C6 1.549(5) . ?
C6 C7 1.364(5) . ?
C6 C11 1.401(5) . ?
C7 C8 1.400(5) . ?
C7 H7A 0.9500 . ?
C8 C9 1.378(6) . ?
C8 H8A 0.9500 . ?
C9 C10 1.371(7) . ?
C9 H9A 0.9500 . ?
C10 C11 1.381(6) . ?
C10 H10A 0.9500 . ?
C11 C12 1.460(6) . ?
C12 C17 1.392(6) . ?
C12 C13 1.402(6) . ?
C13 C14 1.362(8) . ?
C13 H13A 0.9500 . ?
C14 C15 1.393(9) . ?
C14 H14A 0.9500 . ?
C15 C16 1.396(8) . ?
C15 H15A 0.9500 . ?
C16 C17 1.382(6) . ?
C16 H16A 0.9500 . ?
C18 C23 1.371(6) . ?
C18 C19 1.386(7) . ?
C18 H18A 0.9500 . ?
C19 C20 1.373(8) . ?
C19 H19A 0.9500 . ?
C20 C21 1.372(7) . ?
C20 H20A 0.9500 . ?
C21 C22 1.386(6) . ?
C21 H21A 0.9500 . ?
C22 C23 1.382(6) . ?
C22 H22A 0.9500 . ?
C24 O2 1.215(4) . ?
C24 O1 1.331(4) . ?
C25 O1 1.464(5) . ?
C25 C31 1.504(6) . ?
C25 H25A 0.9900 . ?
C25 H25B 0.9900 . ?
C26 C31 1.371(6) . ?
C26 C27 1.382(7) . ?
C26 H26A 0.9500 . ?
C27 C28 1.377(7) . ?
C27 H27A 0.9500 . ?
C28 C29 1.355(7) . ?
C28 H28A 0.9500 . ?
C29 C30 1.388(7) . ?
C29 H29A 0.9500 . ?
C30 C31 1.377(6) . ?
C30 H30A 0.9500 . ?
C32 C33 1.506(5) . ?
C32 H32A 0.9900 . ?
C32 H32B 0.9900 . ?
C33 O3 1.209(4) . ?
C33 O4 1.330(4) . ?
C34 O4 1.476(4) . ?
C34 C35 1.503(6) . ?
C34 C37 1.512(6) . ?
C34 C36 1.524(6) . ?
C35 H35A 0.9800 . ?
C35 H35B 0.9800 . ?
C35 H35C 0.9800 . ?
C36 H36A 0.9800 . ?
C36 H36B 0.9800 . ?
C36 H36C 0.9800 . ?
C37 H37A 0.9800 . ?
C37 H37B 0.9800 . ?
C37 H37C 0.9800 . ?
C38 O5 1.201(5) . ?
C38 O8 1.323(6) . ?
C39 O6 1.205(6) . ?
C39 N2 1.335(5) . ?
C39 O7 1.361(7) . ?
C40 C41 1.230(9) . ?
C40 O7 1.451(6) . ?
C40 H40A 0.9500 . ?
C41 C42 1.517(6) . ?
C41 C53 1.525(6) . ?
C41 H41A 1.0000 . ?
C42 C43 1.383(5) . ?
C42 C47 1.393(5) . ?
C43 C44 1.372(5) . ?
C43 H43A 0.9500 . ?
C44 C45 1.372(5) . ?
C44 H44A 0.9500 . ?
C45 C46 1.385(5) . ?
C45 H45A 0.9500 . ?
C46 C47 1.374(5) . ?
C46 H46A 0.9500 . ?
C47 C48 1.460(5) . ?
C48 C49 1.389(5) . ?
C48 C53 1.390(6) . ?
C49 C50 1.383(5) . ?
C49 H49A 0.9500 . ?
C50 C51 1.376(6) . ?
C50 H50A 0.9500 . ?
C51 C52 1.386(6) . ?
C51 H51A 0.9500 . ?
C52 C53 1.374(6) . ?
C52 H52A 0.9500 . ?
N2 H2N 0.78(4) . ?
O8 H8O 0.69(5) . ?

loop_
_cod_related_entry_id
_cod_related_entry_database
_cod_related_entry_code
1 ChemSpider 30658938
